data_7709734
loop_
_publ_author_name
'Dobrov, Anatolie'
'Darvasiov\'a, Denisa'
'Zalibera, Michal'
'Bu\<cinsk\'y, Luk\'a\<s'
'Jelemensk\'a, Ingrid'
'Rapta, Peter'
'Shova, Sergiu'
'Dumitrescu, Dan G.'
'Andrade, Marta A.'
'Martins, Lu\'isa M. D. R. S.'
'Pombeiro, Armando J. L.'
'Arion, Vladimir B.'

_publ_section_title
;
 Diastereomeric dinickel(ii) complexes with non-innocent
 bis(octaazamacrocyclic) ligands: isomerization, spectroelectrochemistry,
 DFT calculations and use in catalytic oxidation of cyclohexane
;
_journal_name_full 'Dalton Transactions'
_journal_paper_doi 10.1039/D2DT00154C
_journal_year 2022
_chemical_formula_moiety 'C54 H48 N18 Ni2 S4, 2[CH4O], 2[H2O]'
_chemical_formula_sum 'C54 H48 N18 Ni2 S4'
_chemical_formula_weight 1194.76
_space_group_crystal_system tetragonal
_space_group_IT_number 88
_space_group_name_Hall '-I 4ad'
_space_group_name_H-M_alt 'I 41/a :2'
_atom_sites_solution_hydrogens geom
_atom_sites_solution_primary dual
_audit_creation_date 2022-02-06
_audit_creation_method
;
Olex2 1.5
(compiled 2021.12.09 svn.r5202d8cf for OlexSys, GUI svn.r6439)
;
_audit_update_record
;
2022-02-09 deposited with the CCDC.	2022-02-28 downloaded from the CCDC.
;
_cell_angle_alpha 90
_cell_angle_beta 90
_cell_angle_gamma 90
_cell_formula_units_Z 16
_cell_length_a 34.235(5)
_cell_length_b 34.235(5)
_cell_length_c 20.889(4)
_cell_measurement_reflns_used 46038
_cell_measurement_temperature 100(2)
_cell_measurement_theta_max 24.285
_cell_measurement_theta_min 1.125
_cell_volume 24483(7)
_computing_molecular_graphics 'Olex2 1.5 (Dolomanov et al., 2009)'
_computing_publication_material 'Olex2 1.5 (Dolomanov et al., 2009)'
_computing_structure_refinement 'SHELXL 2018/3 (Sheldrick, 2015)'
_computing_structure_solution 'SHELXT 2014/5 (Sheldrick, 2014)'
_diffrn_ambient_temperature 100(2)
_diffrn_measured_fraction_theta_full 0.992
_diffrn_measured_fraction_theta_max 0.992
_diffrn_measurement_device_type 'Arinax MD2S/Pilatus 6M'
_diffrn_measurement_method 'rotating crystal'
_diffrn_radiation_type MoK\a
_diffrn_radiation_wavelength 0.700
_diffrn_reflns_av_R_equivalents 0.0315
_diffrn_reflns_av_unetI/netI 0.0127
_diffrn_reflns_Laue_measured_fraction_full 0.992
_diffrn_reflns_Laue_measured_fraction_max 0.992
_diffrn_reflns_limit_h_max 40
_diffrn_reflns_limit_h_min -40
_diffrn_reflns_limit_k_max 40
_diffrn_reflns_limit_k_min -40
_diffrn_reflns_limit_l_max 24
_diffrn_reflns_limit_l_min -24
_diffrn_reflns_number 131080
_diffrn_reflns_point_group_measured_fraction_full 0.992
_diffrn_reflns_point_group_measured_fraction_max 0.992
_diffrn_reflns_theta_full 24.285
_diffrn_reflns_theta_max 24.285
_diffrn_reflns_theta_min 1.125
_exptl_absorpt_coefficient_mu 0.771
_exptl_crystal_colour brown
_exptl_crystal_colour_primary brown
_exptl_crystal_density_diffrn 1.297
_exptl_crystal_description prism
_exptl_crystal_F_000 9888
_exptl_crystal_size_max 0.05
_exptl_crystal_size_mid 0.04
_exptl_crystal_size_min 0.04
_refine_diff_density_max 0.491
_refine_diff_density_min -0.408
_refine_diff_density_rms 0.055
_refine_ls_extinction_coef 0.000074(19)
_refine_ls_extinction_expression Fc^*^=kFc[1+0.001xFc^2^\l^3^/sin(2\q)]^-1/4^
_refine_ls_extinction_method 'SHELXL-2018/3 (Sheldrick 2018)'
_refine_ls_goodness_of_fit_ref 1.032
_refine_ls_hydrogen_treatment constr
_refine_ls_matrix_type full
_refine_ls_number_parameters 766
_refine_ls_number_reflns 10311
_refine_ls_number_restraints 764
_refine_ls_restrained_S_all 1.013
_refine_ls_R_factor_all 0.0643
_refine_ls_R_factor_gt 0.0543
_refine_ls_shift/su_max 0.001
_refine_ls_shift/su_mean 0.000
_refine_ls_structure_factor_coef Fsqd
_refine_ls_weighting_details 'w=1/[\s^2^(Fo^2^)+(0.1044P)^2^+20.1051P] where P=(Fo^2^+2Fc^2^)/3'
_refine_ls_weighting_scheme calc
_refine_ls_wR_factor_gt 0.1631
_refine_ls_wR_factor_ref 0.1736
_reflns_Friedel_coverage 0.000
_reflns_number_gt 8320
_reflns_number_total 10311
_reflns_threshold_expression 'I > 2\s(I)'
_cod_data_source_file d2dt00154c2.cif
_cod_data_source_block ad_148mic_5_c5
_cod_original_cell_volume 24483(9)
_cod_original_sg_symbol_H-M 'I 41/a'
_cod_database_code 7709734
_shelx_shelxl_version_number 2018/3
_shelx_space_group_comment
;
The symmetry employed for this shelxl refinement is uniquely defined
by the following loop, which should always be used as a source of
symmetry information in preference to the above space-group names.
They are only intended as comments.
;
_olex2_refinement_description
;
1. Fixed Uiso
 At 1.2 times of:
  All C(H) groups, All C(H,H) groups
 At 1.5 times of:
  All C(H,H,H) groups
2. Uiso/Uaniso restraints and constraints
Uanis(C33D) \\sim Ueq, Uanis(C32D) \\sim Ueq: with sigma of 0.05 and sigma for
terminal atoms of 0.05
Uanis(C36C) \\sim Ueq, Uanis(C35D) \\sim Ueq: with sigma of 0.01 and sigma for
terminal atoms of 0.02
3. Rigid body (RIGU) restrains
 All non-hydrogen atoms
 with sigma for 1-2 distances of 0.001 and sigma for 1-3 distances of 0.001
4. Others
 Sof(C23C)=Sof(H23C)=Sof(C22C)=Sof(H22C)=Sof(C21C)=Sof(H21C)=Sof(C20C)=
 Sof(H20C)=Sof(C19C)=Sof(H19C)=Sof(C18C)=1-FVAR(1)
 Sof(C23B)=Sof(H23B)=Sof(C22B)=Sof(H22B)=Sof(C21B)=Sof(H21B)=Sof(C20B)=
 Sof(H20B)=Sof(C19B)=Sof(H19B)=Sof(C18B)=FVAR(1)
 Sof(C36C)=Sof(H36C)=Sof(C35D)=Sof(H35D)=Sof(H34B)=Sof(C33D)=Sof(H33D)=
 Sof(C32D)=Sof(H32D)=1-FVAR(2)
 Sof(C36B)=Sof(H36B)=Sof(C33C)=Sof(H33C)=Sof(C32C)=Sof(H32C)=Sof(H34C)=
 Sof(C35C)=Sof(H35C)=FVAR(2)
5.a Ternary CH refined with riding coordinates:
 C8A(H8A), C8B(H8B)
5.b Aromatic/amide H refined with riding coordinates:
 C19A(H19A), C20A(H20A), C21A(H21A), C22A(H22A), C23A(H23A), C26A(H26A),
 C27A(H27A), C29A(H29A), C30A(H30A), C32A(H32A), C33A(H33A), C34A(H34A),
 C35A(H35A), C36A(H36A), C23B(H23B), C22B(H22B), C21B(H21B), C20B(H20B),
 C19B(H19B), C26B(H26B), C27B(H27B), C29B(H29B), C30B(H30B), C36B(H36B),
 C23C(H23C), C22C(H22C), C21C(H21C), C20C(H20C), C19C(H19C), C33C(H33C),
 C32C(H32C), C36C(H36C), C35D(H35D), C34C(H34C), C34C(H34B), C33D(H33D),
 C32D(H32D), C35C(H35C)
5.c Fitted hexagon refined as free rotating group:
 C23B(C22B,C21B,C20B,C19B,C18B), C23C(C22C,C21C,C20C,C19C,C18C), C31C(C36C,
 C35D,C34C,C33D,C32D)
5.d Idealised Me refined as rotating group:
 C16A(H16A,H16B,H16C), C17A(H17A,H17B,H17C), C24A(H24A,H24B,H24C), C16B(H16D,
 H16E,H16F), C17B(H17D,H17E,H17F), C24B(H24D,H24E,H24F)
;
_smtbx_masks_special_details
;
A solvent mask was calculated and 888 electrons were 
found in a volume of 4428\%A^3^ in 2 voids per unit cell. 
This is consistent with the presence of 2[CH4O], 2[H2O] per Formula Unit 
which account for 896 electrons per unit cell.
;
_smtbx_masks_void_probe_radius 1.2
_smtbx_masks_void_truncation_radius 1.2
_olex2_submission_special_instructions 'No special instructions were received'

loop_
_space_group_symop_operation_xyz
'x, y, z'
'-y+3/4, x+1/4, z+1/4'
'-x, -y+1/2, z'
'y+1/4, -x+1/4, z+1/4'
'x+1/2, y+1/2, z+1/2'
'-y+5/4, x+3/4, z+3/4'
'-x+1/2, -y+1, z+1/2'
'y+3/4, -x+3/4, z+3/4'
'-x, -y, -z'
'y-3/4, -x-1/4, -z-1/4'
'x, y-1/2, -z'
'-y-1/4, x-1/4, -z-1/4'
'-x+1/2, -y+1/2, -z+1/2'
'y-1/4, -x+1/4, -z+1/4'
'x+1/2, y, -z+1/2'
'-y+1/4, x+1/4, -z+1/4'

loop_
_atom_site_label
_atom_site_type_symbol
_atom_site_fract_x
_atom_site_fract_y
_atom_site_fract_z
_atom_site_U_iso_or_equiv
_atom_site_adp_type
_atom_site_occupancy
_atom_site_site_symmetry_order
_atom_site_calc_flag
_atom_site_refinement_flags_posn
_atom_site_refinement_flags_adp
_atom_site_refinement_flags_occupancy
_atom_site_disorder_assembly
_atom_site_disorder_group
C1A C 0.44951(10) 0.40514(10) -0.00168(16) 0.0758(7) Uani 1 1 d . . . . .
C4A C 0.52790(12) 0.38297(12) 0.09226(18) 0.0882(9) Uani 1 1 d . . . . .
C7A C 0.56720(12) 0.44898(13) 0.1994(2) 0.0915(9) Uani 1 1 d . . . . .
C8A C 0.53326(11) 0.47051(11) 0.22934(18) 0.0848(8) Uani 1 1 d . . . . .
H8A H 0.543773 0.482421 0.268365 0.102 Uiso 1 1 calc R U . . .
C9A C 0.51681(11) 0.50429(11) 0.19030(17) 0.0794(7) Uani 1 1 d . . . . .
C12A C 0.45983(11) 0.52108(10) 0.06221(17) 0.0759(7) Uani 1 1 d . . . . .
C15A C 0.42453(10) 0.43807(10) -0.01674(17) 0.0752(7) Uani 1 1 d . . . . .
C16A C 0.54280(15) 0.30702(13) 0.0651(2) 0.1089(14) Uani 1 1 d . . . . .
H16A H 0.519256 0.298444 0.085692 0.163 Uiso 1 1 calc R U . . .
H16B H 0.561283 0.285935 0.064065 0.163 Uiso 1 1 calc R U . . .
H16C H 0.536976 0.315098 0.022102 0.163 Uiso 1 1 calc R U . . .
C17A C 0.44015(13) 0.59813(11) 0.0659(2) 0.0886(10) Uani 1 1 d . . . . .
H17A H 0.433572 0.595435 0.110406 0.133 Uiso 1 1 calc R U . . .
H17B H 0.425522 0.619328 0.047758 0.133 Uiso 1 1 calc R U . . .
H17C H 0.467577 0.603384 0.061862 0.133 Uiso 1 1 calc R U . . .
C18A C 0.44640(10) 0.36887(10) -0.04019(17) 0.0759(7) Uani 1 1 d . . . . .
C19A C 0.43958(11) 0.33205(11) -0.0126(2) 0.0849(9) Uani 1 1 d . . . . .
H19A H 0.436711 0.329730 0.031463 0.102 Uiso 1 1 calc R U . . .
C20A C 0.43713(11) 0.29926(11) -0.0511(2) 0.0864(9) Uani 1 1 d . . . . .
H20A H 0.432403 0.275009 -0.032578 0.104 Uiso 1 1 calc R U . . .
C21A C 0.44160(10) 0.30207(11) -0.1162(2) 0.0819(8) Uani 1 1 d . . . . .
H21A H 0.439782 0.279862 -0.141715 0.098 Uiso 1 1 calc R U . . .
C22A C 0.44878(10) 0.33794(10) -0.14368(19) 0.0766(7) Uani 1 1 d . . . . .
H22A H 0.452034 0.339897 -0.187759 0.092 Uiso 1 1 calc R U . . .
C23A C 0.45118(10) 0.37100(10) -0.10604(17) 0.0750(7) Uani 1 1 d . . . . .
H23A H 0.456058 0.395058 -0.125119 0.090 Uiso 1 1 calc R U . . .
C24A C 0.60612(13) 0.45466(17) 0.2309(2) 0.1128(14) Uani 1 1 d . . . . .
H24A H 0.625723 0.440532 0.207566 0.169 Uiso 1 1 calc R U . . .
H24B H 0.604999 0.445136 0.274061 0.169 Uiso 1 1 calc R U . . .
H24C H 0.612553 0.481952 0.231188 0.169 Uiso 1 1 calc R U . . .
C25A C 0.51735(12) 0.54309(11) 0.22243(17) 0.0817(7) Uani 1 1 d . . . . .
C26A C 0.48358(13) 0.56496(11) 0.23243(19) 0.0876(8) Uani 1 1 d . . . . .
H26A H 0.459747 0.556365 0.216366 0.105 Uiso 1 1 calc R U . . .
C27A C 0.48576(15) 0.59933(12) 0.2662(2) 0.0968(10) Uani 1 1 d . . . . .
H27A H 0.462773 0.613318 0.272344 0.116 Uiso 1 1 calc R U . . .
C29A C 0.55069(15) 0.59288(14) 0.2817(2) 0.1030(10) Uani 1 1 d . . . . .
H29A H 0.574010 0.602416 0.298327 0.124 Uiso 1 1 calc R U . . .
C30A C 0.55179(13) 0.55731(13) 0.24869(18) 0.0933(9) Uani 1 1 d . . . . .
H30A H 0.575046 0.543516 0.244457 0.112 Uiso 1 1 calc R U . . .
C31A C 0.38988(11) 0.43259(10) -0.05911(17) 0.0778(7) Uani 1 1 d . . . . .
C32A C 0.36465(11) 0.40189(11) -0.0504(2) 0.0861(9) Uani 1 1 d . . . . .
H32A H 0.369344 0.383789 -0.018129 0.103 Uiso 1 1 calc R U . . .
C33A C 0.33197(12) 0.39767(14) -0.0898(2) 0.0970(10) Uani 1 1 d . . . . .
H33A H 0.315099 0.376700 -0.083764 0.116 Uiso 1 1 calc R U . . .
C34A C 0.32470(13) 0.42398(16) -0.1368(2) 0.1074(12) Uani 1 1 d . . . . .
H34A H 0.303344 0.420631 -0.163775 0.129 Uiso 1 1 calc R U . . .
C35A C 0.34872(14) 0.45530(17) -0.1445(2) 0.1169(15) Uani 1 1 d . . . . .
H35A H 0.343100 0.473872 -0.175605 0.140 Uiso 1 1 calc R U . . .
C36A C 0.38129(13) 0.45971(14) -0.1064(2) 0.0977(11) Uani 1 1 d . . . . .
H36A H 0.397670 0.481056 -0.112496 0.117 Uiso 1 1 calc R U . . .
N2A N 0.47700(9) 0.40805(8) 0.04324(14) 0.0782(7) Uani 1 1 d . . . . .
N3A N 0.49975(9) 0.37479(9) 0.05228(15) 0.0860(8) Uani 1 1 d . . . . .
N5A N 0.53030(10) 0.41821(10) 0.12150(15) 0.0866(7) Uani 1 1 d . . . . .
N6A N 0.56549(10) 0.42372(11) 0.15343(16) 0.0938(8) Uani 1 1 d . . . . .
N10A N 0.50122(9) 0.49855(9) 0.13468(14) 0.0778(7) Uani 1 1 d . . . . .
N11A N 0.48393(9) 0.53234(8) 0.10739(14) 0.0790(7) Uani 1 1 d . . . . .
N13A N 0.45844(9) 0.48246(8) 0.04458(14) 0.0779(7) Uani 1 1 d . . . . .
N14A N 0.42941(9) 0.47408(8) 0.00304(14) 0.0772(7) Uani 1 1 d . . . . .
N28A N 0.51851(13) 0.61397(11) 0.29082(18) 0.1057(9) Uani 1 1 d . . . . .
Ni1A Ni 0.49207(2) 0.45181(2) 0.08838(2) 0.07749(17) Uani 1 1 d . . . . .
S1A S 0.56303(4) 0.34709(4) 0.10839(6) 0.1079(4) Uani 1 1 d . . . . .
S2A S 0.42848(3) 0.55368(3) 0.02444(5) 0.0823(3) Uani 1 1 d . . . . .
C1B C 0.51916(12) 0.56755(12) 0.45146(19) 0.0881(8) Uani 1 1 d . . . . .
C4B C 0.55978(13) 0.47862(13) 0.4147(2) 0.0922(9) Uani 1 1 d . . . . .
C7B C 0.51855(13) 0.41584(12) 0.30718(19) 0.0918(9) Uani 1 1 d . . . . .
C8B C 0.50161(12) 0.44057(11) 0.25281(18) 0.0847(8) Uani 1 1 d . . . . .
H8B H 0.497582 0.422510 0.217014 0.102 Uiso 1 1 calc R U . . .
C9B C 0.46225(12) 0.45839(11) 0.26611(19) 0.0838(7) Uani 1 1 d . . . . .
C12B C 0.42036(12) 0.53137(12) 0.3483(2) 0.0889(9) Uani 1 1 d . . . . .
C15B C 0.48339(13) 0.58889(12) 0.4393(2) 0.0912(8) Uani 1 1 d . . . . .
C16B C 0.62797(19) 0.4774(2) 0.4831(3) 0.146(2) Uani 1 1 d . . . . .
H16D H 0.612454 0.487572 0.517494 0.219 Uiso 1 1 calc R U . . .
H16E H 0.638243 0.498597 0.458170 0.219 Uiso 1 1 calc R U . . .
H16F H 0.649142 0.462275 0.500234 0.219 Uiso 1 1 calc R U . . .
C17B C 0.34386(14) 0.53359(16) 0.3147(3) 0.1194(15) Uani 1 1 d . . . . .
H17D H 0.338455 0.510525 0.339236 0.179 Uiso 1 1 calc R U . . .
H17E H 0.353111 0.526252 0.272973 0.179 Uiso 1 1 calc R U . . .
H17F H 0.320426 0.548766 0.310405 0.179 Uiso 1 1 calc R U . . .
C23B C 0.5892(6) 0.5950(8) 0.4706(7) 0.139(10) Uani 0.282(14) 1 d G . P A 1
H23B H 0.593792 0.591989 0.426963 0.167 Uiso 0.282(14) 1 calc R U P A 1
C22B C 0.6175(5) 0.6120(9) 0.5093(9) 0.153(10) Uani 0.282(14) 1 d G . P A 1
H22B H 0.640932 0.620508 0.491628 0.184 Uiso 0.282(14) 1 calc R U P A 1
C21B C 0.6107(4) 0.6165(6) 0.5745(8) 0.180(17) Uani 0.282(14) 1 d G . P A 1
H21B H 0.629591 0.627902 0.600452 0.216 Uiso 0.282(14) 1 calc R U P A 1
C20B C 0.5757(5) 0.6038(6) 0.6010(6) 0.117(6) Uani 0.282(14) 1 d G . P A 1
H20B H 0.571110 0.606777 0.644611 0.141 Uiso 0.282(14) 1 calc R U P A 1
C19B C 0.5474(4) 0.5867(6) 0.5622(7) 0.108(6) Uani 0.282(14) 1 d G . P A 1
H19B H 0.523969 0.578258 0.579948 0.130 Uiso 0.282(14) 1 calc R U P A 1
C18B C 0.5542(4) 0.5823(5) 0.4970(7) 0.110(5) Uani 0.282(14) 1 d G . P A 1
C24B C 0.51709(18) 0.37208(13) 0.2962(2) 0.1197(16) Uani 1 1 d . . . . .
H24D H 0.535772 0.359452 0.323558 0.180 Uiso 1 1 calc R U . . .
H24E H 0.523186 0.366499 0.252331 0.180 Uiso 1 1 calc R U . . .
H24F H 0.491372 0.362579 0.305924 0.180 Uiso 1 1 calc R U . . .
C25B C 0.43058(12) 0.44744(11) 0.2203(2) 0.0895(9) Uani 1 1 d . . . . .
C26B C 0.41039(12) 0.47502(12) 0.1845(2) 0.0916(10) Uani 1 1 d . . . . .
H26B H 0.414700 0.501541 0.191013 0.110 Uiso 1 1 calc R U . . .
C27B C 0.38384(14) 0.46256(13) 0.1392(2) 0.1021(12) Uani 1 1 d . . . . .
H27B H 0.370792 0.481395 0.115263 0.123 Uiso 1 1 calc R U . . .
C29B C 0.39569(17) 0.39897(15) 0.1620(3) 0.1248(17) Uani 1 1 d . . . . .
H29B H 0.390601 0.372680 0.154485 0.150 Uiso 1 1 calc R U . . .
C30B C 0.42331(15) 0.40873(13) 0.2081(3) 0.1103(14) Uani 1 1 d . . . . .
H30B H 0.436656 0.389333 0.230261 0.132 Uiso 1 1 calc R U . . .
C36B C 0.4653(2) 0.65856(18) 0.4175(3) 0.1152(17) Uani 0.818(5) 1 d . . P B 1
H36B H 0.461653 0.651515 0.374956 0.138 Uiso 0.818(5) 1 calc R U P B 1
N2B N 0.52467(10) 0.53235(10) 0.42610(15) 0.0863(7) Uani 1 1 d . . . . .
N3B N 0.55964(11) 0.51398(11) 0.44209(16) 0.0941(8) Uani 1 1 d . . . . .
N5B N 0.53296(11) 0.46780(10) 0.37539(14) 0.0895(8) Uani 1 1 d . . . . .
N6B N 0.53400(12) 0.42831(10) 0.35879(16) 0.0978(9) Uani 1 1 d . . . . .
N10B N 0.45738(9) 0.48309(9) 0.31159(15) 0.0834(7) Uani 1 1 d . . . . .
N11B N 0.41914(10) 0.49930(9) 0.31402(16) 0.0883(7) Uani 1 1 d . . . . .
N13B N 0.45498(10) 0.54114(10) 0.37908(16) 0.0887(7) Uani 1 1 d . . . . .
N14B N 0.45372(10) 0.57587(10) 0.40777(16) 0.0927(8) Uani 1 1 d . . . . .
N28B N 0.37595(14) 0.42584(12) 0.1278(2) 0.1161(12) Uani 1 1 d . . . . .
Ni1B Ni 0.49280(2) 0.50525(2) 0.37090(2) 0.08326(18) Uani 1 1 d . . . . .
S1B S 0.59811(5) 0.44680(5) 0.43292(6) 0.1219(4) Uani 1 1 d . . . . .
S2B S 0.38039(4) 0.56198(4) 0.35446(6) 0.1018(3) Uani 1 1 d . . . . .
C23C C 0.5684(2) 0.61883(18) 0.4688(2) 0.101(2) Uani 0.718(14) 1 d G . P A 2
H23C H 0.562159 0.629420 0.429127 0.121 Uiso 0.718(14) 1 calc R U P A 2
C22C C 0.5969(2) 0.63620(17) 0.5066(2) 0.112(3) Uani 0.718(14) 1 d G . P A 2
H22C H 0.609815 0.658418 0.492184 0.134 Uiso 0.718(14) 1 calc R U P A 2
C21C C 0.60616(14) 0.62037(15) 0.5660(2) 0.109(3) Uani 0.718(14) 1 d G . P A 2
H21C H 0.625264 0.631992 0.591271 0.131 Uiso 0.718(14) 1 calc R U P A 2
C20C C 0.58686(18) 0.58716(18) 0.5876(3) 0.104(3) Uani 0.718(14) 1 d G . P A 2
H20C H 0.593058 0.576568 0.627301 0.125 Uiso 0.718(14) 1 calc R U P A 2
C19C C 0.55831(18) 0.56979(16) 0.5498(3) 0.103(3) Uani 0.718(14) 1 d G . P A 2
H19C H 0.545402 0.547570 0.564244 0.124 Uiso 0.718(14) 1 calc R U P A 2
C18C C 0.54906(13) 0.58562(13) 0.4904(2) 0.0892(16) Uani 0.718(14) 1 d G . P A 2
C33C C 0.4736(3) 0.6797(2) 0.5421(4) 0.155(3) Uani 0.818(5) 1 d . . P B 1
H33C H 0.476286 0.686063 0.585205 0.186 Uiso 0.818(5) 1 calc R U P B 1
C32C C 0.4787(3) 0.64085(19) 0.5235(3) 0.149(3) Uani 0.818(5) 1 d . . P B 1
H32C H 0.482774 0.622064 0.554969 0.179 Uiso 0.818(5) 1 calc R U P B 1
C31C C 0.47802(13) 0.62987(10) 0.4636(2) 0.0991(10) Uani 1 1 d G . . . .
C36C C 0.5071(2) 0.65775(18) 0.4555(9) 0.104(4) Uani 0.182(5) 1 d G U P B 2
H36C H 0.530765 0.650842 0.436734 0.125 Uiso 0.182(5) 1 calc R U P B 2
C35D C 0.5009(3) 0.69597(17) 0.4755(9) 0.125(5) Uani 0.182(5) 1 d G U P B 2
H35D H 0.520355 0.714628 0.470133 0.150 Uiso 0.182(5) 1 calc R U P B 2
C34C C 0.46555(18) 0.70630(11) 0.5036(3) 0.1299(16) Uani 1 1 d G . . B .
H34C H 0.464104 0.732048 0.517577 0.156 Uiso 0.818(5) 1 calc R U P B 1
H34B H 0.461377 0.731871 0.516967 0.156 Uiso 0.182(5) 1 calc R U P B 2
C33D C 0.4365(3) 0.6784(2) 0.5116(9) 0.209(18) Uani 0.182(5) 1 d G U P B 2
H33D H 0.412809 0.685327 0.530403 0.251 Uiso 0.182(5) 1 calc R U P B 2
C32D C 0.4427(2) 0.64020(19) 0.4916(9) 0.178(15) Uani 0.182(5) 1 d G U P B 2
H32D H 0.423219 0.621541 0.497005 0.214 Uiso 0.182(5) 1 calc R U P B 2
C35C C 0.4585(2) 0.6971(2) 0.4372(4) 0.128(2) Uani 0.818(5) 1 d . . P B 1
H35C H 0.449757 0.715987 0.408565 0.154 Uiso 0.818(5) 1 calc R U P B 1

loop_
_atom_site_aniso_label
_atom_site_aniso_U_11
_atom_site_aniso_U_22
_atom_site_aniso_U_33
_atom_site_aniso_U_23
_atom_site_aniso_U_13
_atom_site_aniso_U_12
C1A 0.0820(18) 0.0752(14) 0.0703(17) 0.0102(12) 0.0012(13) 0.0066(13)
C4A 0.097(2) 0.0955(19) 0.073(2) 0.0114(15) -0.0019(15) 0.0266(17)
C7A 0.0937(18) 0.105(2) 0.0759(19) 0.0192(15) -0.0102(14) 0.0092(16)
C8A 0.0921(18) 0.0908(19) 0.0716(19) 0.0159(15) -0.0072(15) -0.0028(14)
C9A 0.0812(19) 0.0871(16) 0.0700(16) 0.0149(12) -0.0014(13) -0.0052(14)
C12A 0.0847(19) 0.0739(14) 0.0692(17) 0.0110(13) -0.0006(13) 0.0040(14)
C15A 0.0807(17) 0.0742(14) 0.0708(18) 0.0085(13) -0.0010(13) 0.0062(12)
C16A 0.119(3) 0.106(3) 0.102(3) 0.002(2) -0.001(3) 0.044(3)
C17A 0.101(3) 0.076(2) 0.089(2) 0.0053(18) -0.003(2) 0.0055(18)
C18A 0.0778(19) 0.0721(13) 0.0778(15) 0.0095(11) 0.0042(14) 0.0066(14)
C19A 0.092(2) 0.0780(15) 0.085(2) 0.0148(13) 0.0073(18) 0.0031(16)
C20A 0.088(2) 0.0728(16) 0.0988(18) 0.0125(14) 0.0117(18) 0.0009(17)
C21A 0.0727(19) 0.0766(16) 0.0964(18) 0.0026(15) 0.0094(17) -0.0001(15)
C22A 0.0693(18) 0.0781(16) 0.0824(18) 0.0032(12) 0.0057(16) -0.0008(15)
C23A 0.0744(19) 0.0729(16) 0.0777(15) 0.0092(12) 0.0033(15) 0.0015(15)
C24A 0.097(2) 0.142(4) 0.099(3) 0.012(3) -0.019(2) 0.014(2)
C25A 0.0941(18) 0.0854(16) 0.0655(18) 0.0170(13) 0.0019(14) -0.0136(13)
C26A 0.0978(19) 0.0811(18) 0.084(2) 0.0143(15) 0.0065(17) -0.0130(15)
C27A 0.118(2) 0.0809(19) 0.091(2) 0.0132(16) 0.0165(19) -0.0176(17)
C29A 0.121(2) 0.109(2) 0.079(2) 0.0100(18) -0.003(2) -0.0327(19)
C30A 0.100(2) 0.104(2) 0.076(2) 0.0154(16) -0.0040(17) -0.0208(18)
C31A 0.0822(17) 0.0811(18) 0.0702(18) -0.0003(13) -0.0009(13) 0.0083(13)
C32A 0.0832(19) 0.0835(19) 0.091(2) 0.0011(17) 0.0031(15) 0.0069(14)
C33A 0.083(2) 0.107(3) 0.100(3) -0.0084(18) 0.0025(17) -0.0014(18)
C34A 0.084(2) 0.143(3) 0.095(3) 0.003(2) -0.0082(19) -0.005(2)
C35A 0.101(3) 0.151(4) 0.099(3) 0.037(3) -0.023(2) -0.010(2)
C36A 0.095(2) 0.108(3) 0.091(2) 0.0234(19) -0.0158(18) -0.0030(19)
N2A 0.0851(16) 0.0776(14) 0.0719(15) 0.0089(12) -0.0003(11) 0.0142(12)
N3A 0.0951(18) 0.0885(17) 0.0743(17) 0.0072(13) -0.0014(13) 0.0264(14)
N5A 0.0907(17) 0.0958(17) 0.0734(17) 0.0113(13) -0.0087(13) 0.0193(14)
N6A 0.0917(18) 0.112(2) 0.0780(18) 0.0166(13) -0.0102(14) 0.0181(16)
N10A 0.0829(17) 0.0803(15) 0.0702(14) 0.0127(11) -0.0029(11) 0.0019(12)
N11A 0.0897(18) 0.0764(15) 0.0707(15) 0.0116(12) -0.0034(12) -0.0011(12)
N13A 0.0901(17) 0.0728(13) 0.0709(16) 0.0112(11) -0.0088(12) 0.0055(12)
N14A 0.0865(17) 0.0766(13) 0.0686(16) 0.0078(11) -0.0064(12) 0.0058(12)
N28A 0.132(2) 0.096(2) 0.088(2) 0.0085(17) 0.0116(18) -0.0306(16)
Ni1A 0.0850(3) 0.0788(3) 0.0687(3) 0.0099(2) -0.0065(2) 0.0105(2)
S1A 0.1166(8) 0.1200(9) 0.0871(7) 0.0032(6) -0.0120(6) 0.0512(7)
S2A 0.0955(6) 0.0722(5) 0.0791(6) 0.0096(4) -0.0089(4) 0.0077(4)
C1B 0.1036(19) 0.0881(16) 0.0727(18) 0.0117(14) 0.0119(14) -0.0251(13)
C4B 0.101(2) 0.0947(18) 0.081(2) 0.0260(15) 0.0027(16) -0.0001(17)
C7B 0.117(3) 0.0836(18) 0.0753(18) 0.0131(13) 0.0014(17) 0.0053(18)
C8B 0.1025(18) 0.0805(19) 0.0709(19) 0.0098(14) -0.0034(15) -0.0038(14)
C9B 0.0997(17) 0.0758(18) 0.0759(18) 0.0171(12) 0.0016(13) -0.0089(14)
C12B 0.0945(19) 0.0873(19) 0.085(2) 0.0097(15) 0.0113(15) -0.0131(16)
C15B 0.0988(18) 0.0906(17) 0.084(2) 0.0100(15) 0.0173(15) -0.0208(13)
C16B 0.142(4) 0.193(6) 0.103(4) 0.010(4) -0.036(3) 0.029(4)
C17B 0.100(3) 0.133(4) 0.125(4) 0.011(3) 0.000(3) -0.010(3)
C23B 0.130(8) 0.17(2) 0.118(9) -0.037(10) 0.022(7) -0.071(13)
C22B 0.133(10) 0.18(3) 0.145(10) -0.055(12) 0.012(8) -0.065(15)
C21B 0.156(13) 0.24(4) 0.146(11) -0.075(14) 0.009(9) -0.09(2)
C20B 0.121(10) 0.114(15) 0.116(8) -0.020(9) -0.014(6) -0.017(10)
C19B 0.120(10) 0.113(14) 0.091(5) 0.001(6) -0.003(5) -0.033(10)
C18B 0.112(5) 0.126(11) 0.093(6) 0.002(6) 0.002(4) -0.035(6)
C24B 0.178(5) 0.0850(19) 0.096(3) 0.0089(19) -0.009(3) 0.019(2)
C25B 0.103(2) 0.0784(17) 0.087(2) 0.0108(15) -0.0031(16) -0.0098(16)
C26B 0.098(2) 0.085(2) 0.092(2) 0.0123(17) -0.0055(17) -0.0097(17)
C27B 0.114(3) 0.0911(18) 0.101(3) 0.008(2) -0.015(2) -0.010(2)
C29B 0.150(4) 0.086(2) 0.138(4) 0.002(2) -0.045(3) -0.012(2)
C30B 0.132(3) 0.0812(17) 0.117(3) 0.011(2) -0.028(2) -0.012(2)
C36B 0.134(5) 0.109(3) 0.103(3) 0.014(2) 0.018(3) 0.000(3)
N2B 0.0983(17) 0.0892(15) 0.0714(17) 0.0169(12) 0.0082(13) -0.0124(13)
N3B 0.1045(19) 0.1048(18) 0.0732(18) 0.0160(14) -0.0034(15) -0.0104(15)
N5B 0.118(2) 0.0855(14) 0.0651(16) 0.0178(12) 0.0071(13) -0.0076(15)
N6B 0.128(3) 0.0917(16) 0.0737(16) 0.0159(13) -0.0047(16) 0.0060(17)
N10B 0.0932(16) 0.0775(16) 0.0794(16) 0.0149(11) 0.0070(13) -0.0118(12)
N11B 0.0915(16) 0.0867(17) 0.0868(19) 0.0094(13) 0.0074(15) -0.0092(13)
N13B 0.0938(17) 0.0851(16) 0.0871(19) 0.0089(12) 0.0133(13) -0.0169(14)
N14B 0.1015(19) 0.0921(17) 0.084(2) 0.0023(14) 0.0183(14) -0.0218(15)
N28B 0.134(3) 0.0948(19) 0.119(3) 0.0052(18) -0.030(2) -0.0126(19)
Ni1B 0.0943(3) 0.0830(3) 0.0726(3) 0.0120(2) 0.0039(2) -0.0136(2)
S1B 0.1379(10) 0.1417(11) 0.0861(7) 0.0161(7) -0.0213(7) 0.0276(8)
S2B 0.0968(7) 0.1038(7) 0.1048(8) 0.0045(6) 0.0121(6) -0.0014(6)
C23C 0.115(5) 0.106(4) 0.082(3) 0.019(3) 0.003(3) -0.036(4)
C22C 0.111(5) 0.127(5) 0.097(3) 0.025(3) -0.003(3) -0.047(4)
C21C 0.106(4) 0.124(5) 0.097(4) 0.020(4) -0.005(3) -0.040(4)
C20C 0.105(5) 0.123(5) 0.084(3) 0.018(3) -0.002(3) -0.036(4)
C19C 0.109(4) 0.118(5) 0.082(3) 0.025(3) -0.002(3) -0.041(4)
C18C 0.100(3) 0.094(3) 0.074(3) 0.012(2) 0.009(2) -0.022(2)
C33C 0.251(9) 0.101(3) 0.112(4) -0.012(2) 0.004(5) 0.003(4)
C32C 0.268(10) 0.091(3) 0.088(2) 0.013(2) 0.021(4) 0.001(4)
C31C 0.110(3) 0.0912(17) 0.096(2) 0.0033(14) 0.017(2) -0.0228(16)
C36C 0.113(6) 0.092(4) 0.108(10) 0.008(5) 0.013(6) -0.025(4)
C35D 0.140(6) 0.097(4) 0.138(11) -0.007(7) 0.015(6) -0.026(4)
C34C 0.156(4) 0.093(2) 0.142(3) 0.002(2) 0.028(3) -0.017(3)
C33D 0.191(12) 0.115(7) 0.32(4) -0.070(15) 0.12(2) -0.044(8)
C32D 0.139(9) 0.118(8) 0.28(4) -0.070(16) 0.086(16) -0.044(7)
C35C 0.147(5) 0.109(3) 0.128(3) 0.017(3) 0.029(4) 0.013(3)

loop_
_atom_type_symbol
_atom_type_description
_atom_type_scat_dispersion_real
_atom_type_scat_dispersion_imag
_atom_type_scat_source
C C 0.0033 0.0016 'International Tables Vol C Tables 4.2.6.8 and 6.1.1.4'
H H 0.0000 0.0000 'International Tables Vol C Tables 4.2.6.8 and 6.1.1.4'
N N 0.0063 0.0031 'International Tables Vol C Tables 4.2.6.8 and 6.1.1.4'
Ni Ni 0.3576 1.0944 'International Tables Vol C Tables 4.2.6.8 and 6.1.1.4'
S S 0.1212 0.1207 'International Tables Vol C Tables 4.2.6.8 and 6.1.1.4'

loop_
_geom_angle_atom_site_label_1
_geom_angle_atom_site_label_2
_geom_angle_atom_site_label_3
_geom_angle
_geom_angle_site_symmetry_1
_geom_angle_site_symmetry_3
_geom_angle_publ_flag
C15A C1A C18A 119.4(3) . . ?
N2A C1A C15A 120.8(3) . . ?
N2A C1A C18A 119.7(3) . . ?
N3A C4A N5A 121.6(3) . . ?
N3A C4A S1A 118.6(3) . . ?
N5A C4A S1A 119.7(3) . . ?
C24A C7A C8A 116.0(4) . . ?
N6A C7A C8A 126.8(4) . . ?
N6A C7A C24A 116.9(4) . . ?
C7A C8A H8A 105.4 . . ?
C7A C8A C9A 115.6(3) . . ?
C7A C8A C8B 110.0(3) . . ?
C9A C8A H8A 105.4 . . ?
C9A C8A C8B 114.1(3) . . ?
C8B C8A H8A 105.4 . . ?
C25A C9A C8A 115.6(3) . . ?
N10A C9A C8A 121.2(3) . . ?
N10A C9A C25A 123.1(3) . . ?
N11A C12A N13A 119.9(3) . . ?
N11A C12A S2A 121.8(3) . . ?
N13A C12A S2A 118.4(3) . . ?
C1A C15A C31A 120.0(3) . . ?
N14A C15A C1A 126.0(3) . . ?
N14A C15A C31A 114.0(3) . . ?
H16A C16A H16B 109.5 . . ?
H16A C16A H16C 109.5 . . ?
H16B C16A H16C 109.5 . . ?
S1A C16A H16A 109.5 . . ?
S1A C16A H16B 109.5 . . ?
S1A C16A H16C 109.5 . . ?
H17A C17A H17B 109.5 . . ?
H17A C17A H17C 109.5 . . ?
H17B C17A H17C 109.5 . . ?
S2A C17A H17A 109.5 . . ?
S2A C17A H17B 109.5 . . ?
S2A C17A H17C 109.5 . . ?
C19A C18A C1A 122.7(3) . . ?
C23A C18A C1A 119.0(3) . . ?
C23A C18A C19A 118.2(3) . . ?
C18A C19A H19A 120.0 . . ?
C20A C19A C18A 120.0(4) . . ?
C20A C19A H19A 120.0 . . ?
C19A C20A H20A 119.6 . . ?
C21A C20A C19A 120.8(3) . . ?
C21A C20A H20A 119.6 . . ?
C20A C21A H21A 120.2 . . ?
C20A C21A C22A 119.7(4) . . ?
C22A C21A H21A 120.2 . . ?
C21A C22A H22A 119.8 . . ?
C21A C22A C23A 120.3(4) . . ?
C23A C22A H22A 119.8 . . ?
C18A C23A H23A 119.5 . . ?
C22A C23A C18A 121.0(3) . . ?
C22A C23A H23A 119.5 . . ?
C7A C24A H24A 109.5 . . ?
C7A C24A H24B 109.5 . . ?
C7A C24A H24C 109.5 . . ?
H24A C24A H24B 109.5 . . ?
H24A C24A H24C 109.5 . . ?
H24B C24A H24C 109.5 . . ?
C26A C25A C9A 122.5(4) . . ?
C30A C25A C9A 120.1(4) . . ?
C30A C25A C26A 117.2(4) . . ?
C25A C26A H26A 120.3 . . ?
C27A C26A C25A 119.5(4) . . ?
C27A C26A H26A 120.3 . . ?
C26A C27A H27A 117.8 . . ?
N28A C27A C26A 124.5(5) . . ?
N28A C27A H27A 117.8 . . ?
C30A C29A H29A 117.8 . . ?
N28A C29A H29A 117.8 . . ?
N28A C29A C30A 124.4(4) . . ?
C25A C30A C29A 118.5(5) . . ?
C25A C30A H30A 120.8 . . ?
C29A C30A H30A 120.8 . . ?
C32A C31A C15A 121.2(3) . . ?
C32A C31A C36A 118.2(4) . . ?
C36A C31A C15A 120.5(3) . . ?
C31A C32A H32A 119.8 . . ?
C31A C32A C33A 120.4(4) . . ?
C33A C32A H32A 119.8 . . ?
C32A C33A H33A 119.8 . . ?
C34A C33A C32A 120.3(4) . . ?
C34A C33A H33A 119.8 . . ?
C33A C34A H34A 120.1 . . ?
C33A C34A C35A 119.8(4) . . ?
C35A C34A H34A 120.1 . . ?
C34A C35A H35A 119.7 . . ?
C34A C35A C36A 120.5(5) . . ?
C36A C35A H35A 119.7 . . ?
C31A C36A H36A 119.7 . . ?
C35A C36A C31A 120.6(4) . . ?
C35A C36A H36A 119.7 . . ?
C1A N2A N3A 115.4(3) . . ?
C1A N2A Ni1A 128.2(2) . . ?
N3A N2A Ni1A 116.0(2) . . ?
C4A N3A N2A 108.9(3) . . ?
C4A N5A N6A 113.0(3) . . ?
C4A N5A Ni1A 109.7(2) . . ?
N6A N5A Ni1A 134.3(3) . . ?
C7A N6A N5A 119.1(3) . . ?
C9A N10A N11A 114.1(3) . . ?
C9A N10A Ni1A 130.9(3) . . ?
N11A N10A Ni1A 114.5(2) . . ?
C12A N11A N10A 108.2(3) . . ?
C12A N13A Ni1A 113.6(2) . . ?
N14A N13A C12A 113.7(3) . . ?
N14A N13A Ni1A 132.2(2) . . ?
C15A N14A N13A 119.8(3) . . ?
C29A N28A C27A 115.9(4) . . ?
N2A Ni1A N5A 83.42(14) . . y
N2A Ni1A N10A 173.19(13) . . y
N5A Ni1A N10A 102.37(14) . . y
N13A Ni1A N2A 91.98(13) . . y
N13A Ni1A N5A 171.17(14) . . y
N13A Ni1A N10A 82.74(13) . . y
C4A S1A C16A 100.1(2) . . ?
C12A S2A C17A 100.82(18) . . ?
C15B C1B C18B 125.1(7) . . ?
N2B C1B C15B 120.5(4) . . ?
N2B C1B C18B 114.4(7) . . ?
N2B C1B C18C 120.7(4) . . ?
C18C C1B C15B 118.8(4) . . ?
N3B C4B S1B 118.2(3) . . ?
N5B C4B N3B 122.0(4) . . ?
N5B C4B S1B 119.7(4) . . ?
C24B C7B C8B 115.0(4) . . ?
N6B C7B C8B 126.9(4) . . ?
N6B C7B C24B 118.2(4) . . ?
C8A C8B H8B 105.7 . . ?
C7B C8B C8A 109.3(3) . . ?
C7B C8B H8B 105.7 . . ?
C9B C8B C8A 114.3(3) . . ?
C9B C8B C7B 115.2(3) . . ?
C9B C8B H8B 105.7 . . ?
C25B C9B C8B 115.4(4) . . ?
N10B C9B C8B 121.4(4) . . ?
N10B C9B C25B 123.1(4) . . ?
N11B C12B N13B 118.8(4) . . ?
N11B C12B S2B 121.5(3) . . ?
N13B C12B S2B 119.7(3) . . ?
C1B C15B C31C 121.0(4) . . ?
N14B C15B C1B 125.5(4) . . ?
N14B C15B C31C 113.5(4) . . ?
H16D C16B H16E 109.5 . . ?
H16D C16B H16F 109.5 . . ?
H16E C16B H16F 109.5 . . ?
S1B C16B H16D 109.5 . . ?
S1B C16B H16E 109.5 . . ?
S1B C16B H16F 109.5 . . ?
H17D C17B H17E 109.5 . . ?
H17D C17B H17F 109.5 . . ?
H17E C17B H17F 109.5 . . ?
S2B C17B H17D 109.5 . . ?
S2B C17B H17E 109.5 . . ?
S2B C17B H17F 109.5 . . ?
C22B C23B H23B 120.0 . . ?
C22B C23B C18B 120.0 . . ?
C18B C23B H23B 120.0 . . ?
C23B C22B H22B 120.0 . . ?
C21B C22B C23B 120.0 . . ?
C21B C22B H22B 120.0 . . ?
C22B C21B H21B 120.0 . . ?
C20B C21B C22B 120.0 . . ?
C20B C21B H21B 120.0 . . ?
C21B C20B H20B 120.0 . . ?
C21B C20B C19B 120.0 . . ?
C19B C20B H20B 120.0 . . ?
C20B C19B H19B 120.0 . . ?
C18B C19B C20B 120.0 . . ?
C18B C19B H19B 120.0 . . ?
C23B C18B C1B 120.3(8) . . ?
C19B C18B C1B 119.2(9) . . ?
C19B C18B C23B 120.0 . . ?
C7B C24B H24D 109.5 . . ?
C7B C24B H24E 109.5 . . ?
C7B C24B H24F 109.5 . . ?
H24D C24B H24E 109.5 . . ?
H24D C24B H24F 109.5 . . ?
H24E C24B H24F 109.5 . . ?
C26B C25B C9B 122.4(3) . . ?
C30B C25B C9B 119.5(4) . . ?
C30B C25B C26B 117.8(4) . . ?
C25B C26B H26B 120.4 . . ?
C27B C26B C25B 119.1(4) . . ?
C27B C26B H26B 120.4 . . ?
C26B C27B H27B 118.1 . . ?
N28B C27B C26B 123.9(4) . . ?
N28B C27B H27B 118.1 . . ?
C30B C29B H29B 118.5 . . ?
N28B C29B H29B 118.5 . . ?
N28B C29B C30B 123.0(4) . . ?
C25B C30B C29B 119.0(4) . . ?
C25B C30B H30B 120.5 . . ?
C29B C30B H30B 120.5 . . ?
C31C C36B H36B 120.1 . . ?
C35C C36B H36B 120.1 . . ?
C35C C36B C31C 119.8(6) . . ?
C1B N2B N3B 115.8(3) . . ?
C1B N2B Ni1B 128.5(3) . . ?
N3B N2B Ni1B 115.6(3) . . ?
C4B N3B N2B 108.0(3) . . ?
C4B N5B N6B 114.8(4) . . ?
C4B N5B Ni1B 110.9(3) . . ?
N6B N5B Ni1B 131.8(3) . . ?
C7B N6B N5B 121.6(3) . . ?
C9B N10B N11B 113.8(3) . . ?
C9B N10B Ni1B 131.7(3) . . ?
N11B N10B Ni1B 114.2(2) . . ?
C12B N11B N10B 108.5(3) . . ?
C12B N13B Ni1B 114.0(3) . . ?
N14B N13B C12B 113.3(4) . . ?
N14B N13B Ni1B 132.7(3) . . ?
C15B N14B N13B 120.8(4) . . ?
C27B N28B C29B 117.2(4) . . ?
N2B Ni1B N5B 83.05(16) . . y
N2B Ni1B N10B 173.28(14) . . y
N5B Ni1B N10B 103.16(15) . . y
N13B Ni1B N2B 91.32(16) . . y
N13B Ni1B N5B 171.65(14) . . y
N13B Ni1B N10B 82.78(15) . . y
C4B S1B C16B 101.0(3) . . ?
C12B S2B C17B 100.9(2) . . ?
C22C C23C H23C 120.0 . . ?
C22C C23C C18C 120.0 . . ?
C18C C23C H23C 120.0 . . ?
C23C C22C H22C 120.0 . . ?
C23C C22C C21C 120.0 . . ?
C21C C22C H22C 120.0 . . ?
C22C C21C H21C 120.0 . . ?
C22C C21C C20C 120.0 . . ?
C20C C21C H21C 120.0 . . ?
C21C C20C H20C 120.0 . . ?
C19C C20C C21C 120.0 . . ?
C19C C20C H20C 120.0 . . ?
C20C C19C H19C 120.0 . . ?
C20C C19C C18C 120.0 . . ?
C18C C19C H19C 120.0 . . ?
C23C C18C C1B 120.2(3) . . ?
C19C C18C C1B 119.8(3) . . ?
C19C C18C C23C 120.0 . . ?
C32C C33C H33C 118.6 . . ?
C34C C33C H33C 118.6 . . ?
C34C C33C C32C 122.9(7) . . ?
C33C C32C H32C 118.7 . . ?
C31C C32C C33C 122.5(6) . . ?
C31C C32C H32C 118.7 . . ?
C36B C31C C15B 116.6(4) . . ?
C32C C31C C15B 126.1(5) . . ?
C32C C31C C36B 116.6(5) . . ?
C36C C31C C15B 120.9(3) . . ?
C36C C31C C32D 120.0 . . ?
C32D C31C C15B 119.1(3) . . ?
C31C C36C H36C 120.0 . . ?
C31C C36C C35D 120.0 . . ?
C35D C36C H36C 120.0 . . ?
C36C C35D H35D 120.0 . . ?
C34C C35D C36C 120.0 . . ?
C34C C35D H35D 120.0 . . ?
C33C C34C H34C 120.0 . . ?
C33C C34C C35C 120.0(5) . . ?
C35D C34C H34B 120.0 . . ?
C35D C34C C33D 120.0 . . ?
C33D C34C H34B 120.0 . . ?
C35C C34C H34C 120.0 . . ?
C34C C33D H33D 120.0 . . ?
C32D C33D C34C 120.0 . . ?
C32D C33D H33D 120.0 . . ?
C31C C32D H32D 120.0 . . ?
C33D C32D C31C 120.0 . . ?
C33D C32D H32D 120.0 . . ?
C36B C35C C34C 117.3(6) . . ?
C36B C35C H35C 121.3 . . ?
C34C C35C H35C 121.3 . . ?

loop_
_geom_bond_atom_site_label_1
_geom_bond_atom_site_label_2
_geom_bond_distance
_geom_bond_site_symmetry_2
_geom_bond_publ_flag
C1A C15A 1.449(5) . ?
C1A C18A 1.484(5) . ?
C1A N2A 1.333(5) . ?
C4A N3A 1.305(5) . ?
C4A N5A 1.355(5) . ?
C4A S1A 1.752(4) . ?
C7A C8A 1.512(6) . ?
C7A C24A 1.499(6) . ?
C7A N6A 1.293(6) . ?
C8A H8A 0.9800 . ?
C8A C9A 1.523(5) . ?
C8A C8B 1.570(5) . ?
C9A C25A 1.488(5) . ?
C9A N10A 1.293(5) . ?
C12A N11A 1.311(5) . ?
C12A N13A 1.373(4) . ?
C12A S2A 1.738(3) . ?
C15A C31A 1.492(5) . ?
C15A N14A 1.311(4) . ?
C16A H16A 0.9600 . ?
C16A H16B 0.9600 . ?
C16A H16C 0.9600 . ?
C16A S1A 1.784(5) . ?
C17A H17A 0.9600 . ?
C17A H17B 0.9600 . ?
C17A H17C 0.9600 . ?
C17A S2A 1.796(4) . ?
C18A C19A 1.405(5) . ?
C18A C23A 1.387(5) . ?
C19A H19A 0.9300 . ?
C19A C20A 1.383(6) . ?
C20A H20A 0.9300 . ?
C20A C21A 1.373(6) . ?
C21A H21A 0.9300 . ?
C21A C22A 1.377(5) . ?
C22A H22A 0.9300 . ?
C22A C23A 1.381(5) . ?
C23A H23A 0.9300 . ?
C24A H24A 0.9600 . ?
C24A H24B 0.9600 . ?
C24A H24C 0.9600 . ?
C25A C26A 1.393(6) . ?
C25A C30A 1.388(6) . ?
C26A H26A 0.9300 . ?
C26A C27A 1.374(6) . ?
C27A H27A 0.9300 . ?
C27A N28A 1.331(6) . ?
C29A H29A 0.9300 . ?
C29A C30A 1.400(6) . ?
C29A N28A 1.331(6) . ?
C30A H30A 0.9300 . ?
C31A C32A 1.373(5) . ?
C31A C36A 1.387(5) . ?
C32A H32A 0.9300 . ?
C32A C33A 1.396(6) . ?
C33A H33A 0.9300 . ?
C33A C34A 1.355(7) . ?
C34A H34A 0.9300 . ?
C34A C35A 1.360(7) . ?
C35A H35A 0.9300 . ?
C35A C36A 1.378(6) . ?
C36A H36A 0.9300 . ?
N2A N3A 1.392(4) . ?
N2A Ni1A 1.844(3) . y
N5A N6A 1.390(5) . ?
N5A Ni1A 1.875(3) . y
N10A N11A 1.419(4) . ?
N10A Ni1A 1.896(3) . y
N13A N14A 1.350(4) . ?
N13A Ni1A 1.807(3) . y
C1B C15B 1.448(6) . ?
C1B C18B 1.613(13) . ?
C1B N2B 1.330(5) . ?
C1B C18C 1.447(5) . ?
C4B N3B 1.339(6) . ?
C4B N5B 1.286(5) . ?
C4B S1B 1.747(5) . ?
C7B C8B 1.531(5) . ?
C7B C24B 1.516(6) . ?
C7B N6B 1.274(5) . ?
C8B H8B 0.9800 . ?
C8B C9B 1.505(6) . ?
C9B C25B 1.495(6) . ?
C9B N10B 1.283(5) . ?
C12B N11B 1.312(5) . ?
C12B N13B 1.389(5) . ?
C12B S2B 1.728(4) . ?
C15B N14B 1.290(5) . ?
C15B C31C 1.503(5) . ?
C16B H16D 0.9600 . ?
C16B H16E 0.9600 . ?
C16B H16F 0.9600 . ?
C16B S1B 1.799(6) . ?
C17B H17D 0.9600 . ?
C17B H17E 0.9600 . ?
C17B H17F 0.9600 . ?
C17B S2B 1.789(5) . ?
C23B H23B 0.9300 . ?
C23B C22B 1.3900 . ?
C23B C18B 1.3900 . ?
C22B H22B 0.9300 . ?
C22B C21B 1.3900 . ?
C21B H21B 0.9300 . ?
C21B C20B 1.3900 . ?
C20B H20B 0.9300 . ?
C20B C19B 1.3900 . ?
C19B H19B 0.9300 . ?
C19B C18B 1.3900 . ?
C24B H24D 0.9600 . ?
C24B H24E 0.9600 . ?
C24B H24F 0.9600 . ?
C25B C26B 1.388(6) . ?
C25B C30B 1.372(6) . ?
C26B H26B 0.9300 . ?
C26B C27B 1.380(6) . ?
C27B H27B 0.9300 . ?
C27B N28B 1.307(6) . ?
C29B H29B 0.9300 . ?
C29B C30B 1.389(7) . ?
C29B N28B 1.346(6) . ?
C30B H30B 0.9300 . ?
C36B H36B 0.9300 . ?
C36B C31C 1.442(8) . ?
C36B C35C 1.401(9) . ?
N2B N3B 1.393(5) . ?
N2B Ni1B 1.839(3) . y
N5B N6B 1.396(5) . ?
N5B Ni1B 1.882(4) . y
N10B N11B 1.423(4) . ?
N10B Ni1B 1.892(3) . y
N13B N14B 1.333(5) . ?
N13B Ni1B 1.793(4) . y
C23C H23C 0.9300 . ?
C23C C22C 1.3900 . ?
C23C C18C 1.3900 . ?
C22C H22C 0.9300 . ?
C22C C21C 1.3900 . ?
C21C H21C 0.9300 . ?
C21C C20C 1.3900 . ?
C20C H20C 0.9300 . ?
C20C C19C 1.3900 . ?
C19C H19C 0.9300 . ?
C19C C18C 1.3900 . ?
C33C H33C 0.9300 . ?
C33C C32C 1.398(9) . ?
C33C C34C 1.245(9) . ?
C32C H32C 0.9300 . ?
C32C C31C 1.308(8) . ?
C31C C36C 1.3900 . ?
C31C C32D 1.3900 . ?
C36C H36C 0.9300 . ?
C36C C35D 1.3900 . ?
C35D H35D 0.9300 . ?
C35D C34C 1.3900 . ?
C34C H34C 0.9300 . ?
C34C H34B 0.9300 . ?
C34C C33D 1.3900 . ?
C34C C35C 1.443(9) . ?
C33D H33D 0.9300 . ?
C33D C32D 1.3900 . ?
C32D H32D 0.9300 . ?
C35C H35C 0.9300 . ?

loop_
_geom_torsion_atom_site_label_1
_geom_torsion_atom_site_label_2
_geom_torsion_atom_site_label_3
_geom_torsion_atom_site_label_4
_geom_torsion
_geom_torsion_site_symmetry_1
_geom_torsion_site_symmetry_2
_geom_torsion_site_symmetry_3
_geom_torsion_site_symmetry_4
_geom_torsion_publ_flag
C1A C15A C31A C32A 46.2(5) . . . . ?
C1A C15A C31A C36A -137.1(4) . . . . ?
C1A C15A N14A N13A -4.6(5) . . . . ?
C1A C18A C19A C20A -179.7(3) . . . . ?
C1A C18A C23A C22A 179.6(3) . . . . ?
C1A N2A N3A C4A 173.3(3) . . . . ?
C1A N2A Ni1A N5A -175.0(3) . . . . ?
C1A N2A Ni1A N13A -2.6(3) . . . . ?
C4A N5A N6A C7A -157.5(4) . . . . ?
C4A N5A Ni1A N2A 4.3(3) . . . . ?
C4A N5A Ni1A N10A -179.3(3) . . . . ?
C7A C8A C9A C25A -121.6(4) . . . . ?
C7A C8A C9A N10A 62.7(5) . . . . ?
C7A C8A C8B C7B 65.6(4) . . . . ?
C7A C8A C8B C9B -163.6(3) . . . . ?
C8A C7A N6A N5A 8.5(6) . . . . ?
C8A C9A C25A C26A -122.0(4) . . . . ?
C8A C9A C25A C30A 52.4(5) . . . . ?
C8A C9A N10A N11A 174.2(3) . . . . ?
C8A C9A N10A Ni1A 2.8(5) . . . . ?
C8A C8B C9B C25B 110.5(4) . . . . ?
C8A C8B C9B N10B -65.5(4) . . . . ?
C9A C8A C8B C7B -162.6(3) . . . . ?
C9A C8A C8B C9B -31.8(5) . . . . ?
C9A C25A C26A C27A 175.6(3) . . . . ?
C9A C25A C30A C29A -176.4(3) . . . . ?
C9A N10A N11A C12A -161.7(3) . . . . ?
C9A N10A Ni1A N5A -25.5(4) . . . . ?
C9A N10A Ni1A N13A 161.8(4) . . . . ?
C12A N13A N14A C15A -178.9(3) . . . . ?
C12A N13A Ni1A N2A -178.8(3) . . . . ?
C12A N13A Ni1A N10A 5.5(3) . . . . ?
C15A C1A C18A C19A -125.2(4) . . . . ?
C15A C1A C18A C23A 56.1(5) . . . . ?
C15A C1A N2A N3A -178.5(3) . . . . ?
C15A C1A N2A Ni1A -5.7(5) . . . . ?
C15A C31A C32A C33A 178.8(4) . . . . ?
C15A C31A C36A C35A -178.2(4) . . . . ?
C18A C1A C15A C31A 14.7(5) . . . . ?
C18A C1A C15A N14A -164.4(3) . . . . ?
C18A C1A N2A N3A -3.2(5) . . . . ?
C18A C1A N2A Ni1A 169.5(2) . . . . ?
C18A C19A C20A C21A 0.5(6) . . . . ?
C19A C18A C23A C22A 0.8(5) . . . . ?
C19A C20A C21A C22A 0.3(6) . . . . ?
C20A C21A C22A C23A -0.5(5) . . . . ?
C21A C22A C23A C18A 0.0(5) . . . . ?
C23A C18A C19A C20A -1.1(5) . . . . ?
C24A C7A C8A C9A 109.9(4) . . . . ?
C24A C7A C8A C8B -119.1(4) . . . . ?
C24A C7A N6A N5A -178.2(4) . . . . ?
C25A C9A N10A N11A -1.2(5) . . . . ?
C25A C9A N10A Ni1A -172.6(3) . . . . ?
C25A C26A C27A N28A 0.2(6) . . . . ?
C26A C25A C30A C29A -1.8(5) . . . . ?
C26A C27A N28A C29A -0.7(6) . . . . ?
C30A C25A C26A C27A 1.1(5) . . . . ?
C30A C29A N28A C27A 0.0(6) . . . . ?
C31A C15A N14A N13A 176.3(3) . . . . ?
C31A C32A C33A C34A -0.4(6) . . . . ?
C32A C31A C36A C35A -1.4(7) . . . . ?
C32A C33A C34A C35A -2.0(7) . . . . ?
C33A C34A C35A C36A 2.6(8) . . . . ?
C34A C35A C36A C31A -0.9(8) . . . . ?
C36A C31A C32A C33A 2.0(6) . . . . ?
N2A C1A C15A C31A -170.0(3) . . . . ?
N2A C1A C15A N14A 10.9(6) . . . . ?
N2A C1A C18A C19A 59.4(5) . . . . ?
N2A C1A C18A C23A -119.2(4) . . . . ?
N3A C4A N5A N6A -169.7(4) . . . . ?
N3A C4A N5A Ni1A -6.3(5) . . . . ?
N3A C4A S1A C16A -5.4(4) . . . . ?
N3A N2A Ni1A N5A -2.3(2) . . . . ?
N3A N2A Ni1A N13A 170.2(3) . . . . ?
N5A C4A N3A N2A 4.5(5) . . . . ?
N5A C4A S1A C16A 174.2(3) . . . . ?
N6A C7A C8A C9A -76.8(5) . . . . ?
N6A C7A C8A C8B 54.2(5) . . . . ?
N6A N5A Ni1A N2A 162.7(4) . . . . ?
N6A N5A Ni1A N10A -21.0(4) . . . . ?
N10A C9A C25A C26A 53.7(5) . . . . ?
N10A C9A C25A C30A -132.0(4) . . . . ?
N11A C12A N13A N14A 172.8(3) . . . . ?
N11A C12A N13A Ni1A -0.5(4) . . . . ?
N11A C12A S2A C17A -1.1(4) . . . . ?
N11A N10A Ni1A N5A 163.2(2) . . . . ?
N11A N10A Ni1A N13A -9.5(2) . . . . ?
N13A C12A N11A N10A -7.0(5) . . . . ?
N13A C12A S2A C17A 177.7(3) . . . . ?
N14A C15A C31A C32A -134.6(4) . . . . ?
N14A C15A C31A C36A 42.1(5) . . . . ?
N14A N13A Ni1A N2A 9.6(3) . . . . ?
N14A N13A Ni1A N10A -166.1(3) . . . . ?
N28A C29A C30A C25A 1.3(6) . . . . ?
Ni1A N2A N3A C4A -0.4(4) . . . . ?
Ni1A N5A N6A C7A 44.6(5) . . . . ?
Ni1A N10A N11A C12A 11.2(4) . . . . ?
Ni1A N13A N14A C15A -7.3(5) . . . . ?
S1A C4A N3A N2A -175.9(3) . . . . ?
S1A C4A N5A N6A 10.8(5) . . . . ?
S1A C4A N5A Ni1A 174.1(2) . . . . ?
S2A C12A N11A N10A 171.7(2) . . . . ?
S2A C12A N13A N14A -6.0(4) . . . . ?
S2A C12A N13A Ni1A -179.20(18) . . . . ?
C1B C15B N14B N13B -4.7(6) . . . . ?
C1B C15B C31C C36B 129.2(5) . . . . ?
C1B C15B C31C C32C -60.5(8) . . . . ?
C1B C15B C31C C36C 46.9(11) . . . . ?
C1B C15B C31C C32D -136.1(10) . . . . ?
C1B N2B N3B C4B 177.8(3) . . . . ?
C1B N2B Ni1B N5B 178.8(3) . . . . ?
C1B N2B Ni1B N13B -7.4(3) . . . . ?
C4B N5B N6B C7B -157.2(4) . . . . ?
C4B N5B Ni1B N2B 2.9(3) . . . . ?
C4B N5B Ni1B N10B -179.7(3) . . . . ?
C7B C8B C9B C25B -121.6(4) . . . . ?
C7B C8B C9B N10B 62.4(5) . . . . ?
C8B C8A C9A C25A 109.5(4) . . . . ?
C8B C8A C9A N10A -66.2(5) . . . . ?
C8B C7B N6B N5B 8.0(7) . . . . ?
C8B C9B C25B C26B -120.9(4) . . . . ?
C8B C9B C25B C30B 52.8(5) . . . . ?
C8B C9B N10B N11B 175.2(3) . . . . ?
C8B C9B N10B Ni1B 1.7(5) . . . . ?
C9B C25B C26B C27B 174.5(4) . . . . ?
C9B C25B C30B C29B -175.5(5) . . . . ?
C9B N10B N11B C12B -161.8(3) . . . . ?
C9B N10B Ni1B N5B -25.0(3) . . . . ?
C9B N10B Ni1B N13B 161.0(3) . . . . ?
C12B N13B N14B C15B 178.9(3) . . . . ?
C12B N13B Ni1B N2B -174.2(3) . . . . ?
C12B N13B Ni1B N10B 9.0(3) . . . . ?
C15B C1B C18B C23B -107.5(13) . . . . ?
C15B C1B C18B C19B 64.7(16) . . . . ?
C15B C1B N2B N3B -178.5(3) . . . . ?
C15B C1B N2B Ni1B 3.4(5) . . . . ?
C15B C1B C18C C23C -65.9(6) . . . . ?
C15B C1B C18C C19C 113.8(5) . . . . ?
C15B C31C C36C C35D 176.9(4) . . . . ?
C15B C31C C32D C33D -177.0(4) . . . . ?
C23B C22B C21B C20B 0.0 . . . . ?
C22B C23B C18B C1B 172.1(14) . . . . ?
C22B C23B C18B C19B 0.0 . . . . ?
C22B C21B C20B C19B 0.0 . . . . ?
C21B C20B C19B C18B 0.0 . . . . ?
C20B C19B C18B C1B -172.2(14) . . . . ?
C20B C19B C18B C23B 0.0 . . . . ?
C18B C1B C15B N14B -173.2(7) . . . . ?
C18B C1B C15B C31C 7.0(8) . . . . ?
C18B C1B N2B N3B -0.6(7) . . . . ?
C18B C1B N2B Ni1B -178.8(6) . . . . ?
C18B C23B C22B C21B 0.0 . . . . ?
C24B C7B C8B C8A -124.2(4) . . . . ?
C24B C7B C8B C9B 105.5(5) . . . . ?
C24B C7B N6B N5B -173.4(4) . . . . ?
C25B C9B N10B N11B -0.4(5) . . . . ?
C25B C9B N10B Ni1B -173.9(3) . . . . ?
C25B C26B C27B N28B 0.8(8) . . . . ?
C26B C25B C30B C29B -1.5(8) . . . . ?
C26B C27B N28B C29B -1.3(8) . . . . ?
C30B C25B C26B C27B 0.7(7) . . . . ?
C30B C29B N28B C27B 0.4(9) . . . . ?
N2B C1B C15B N14B 4.3(6) . . . . ?
N2B C1B C15B C31C -175.4(3) . . . . ?
N2B C1B C18B C23B 74.7(13) . . . . ?
N2B C1B C18B C19B -113.0(14) . . . . ?
N2B C1B C18C C23C 112.8(5) . . . . ?
N2B C1B C18C C19C -67.6(6) . . . . ?
N3B C4B N5B N6B -170.6(3) . . . . ?
N3B C4B N5B Ni1B -6.5(5) . . . . ?
N3B C4B S1B C16B -3.8(4) . . . . ?
N3B N2B Ni1B N5B 0.7(2) . . . . ?
N3B N2B Ni1B N13B 174.5(2) . . . . ?
N5B C4B N3B N2B 6.8(5) . . . . ?
N5B C4B S1B C16B 175.6(4) . . . . ?
N6B C7B C8B C8A 54.4(6) . . . . ?
N6B C7B C8B C9B -75.9(6) . . . . ?
N6B N5B Ni1B N2B 163.4(3) . . . . ?
N6B N5B Ni1B N10B -19.2(3) . . . . ?
N10B C9B C25B C26B 54.9(6) . . . . ?
N10B C9B C25B C30B -131.3(5) . . . . ?
N11B C12B N13B N14B 174.5(3) . . . . ?
N11B C12B N13B Ni1B -4.1(4) . . . . ?
N11B C12B S2B C17B 7.4(4) . . . . ?
N11B N10B Ni1B N5B 161.6(2) . . . . ?
N11B N10B Ni1B N13B -12.5(2) . . . . ?
N13B C12B N11B N10B -5.8(5) . . . . ?
N13B C12B S2B C17B -174.1(3) . . . . ?
N14B C15B C31C C36B -50.5(5) . . . . ?
N14B C15B C31C C32C 119.8(7) . . . . ?
N14B C15B C31C C36C -132.8(10) . . . . ?
N14B C15B C31C C32D 44.1(10) . . . . ?
N14B N13B Ni1B N2B 7.5(3) . . . . ?
N14B N13B Ni1B N10B -169.3(3) . . . . ?
N28B C29B C30B C25B 1.0(9) . . . . ?
Ni1B N2B N3B C4B -3.8(4) . . . . ?
Ni1B N5B N6B C7B 42.8(6) . . . . ?
Ni1B N10B N11B C12B 12.9(3) . . . . ?
Ni1B N13B N14B C15B -2.8(5) . . . . ?
S1B C4B N3B N2B -173.8(2) . . . . ?
S1B C4B N5B N6B 10.0(5) . . . . ?
S1B C4B N5B Ni1B 174.1(2) . . . . ?
S2B C12B N11B N10B 172.7(3) . . . . ?
S2B C12B N13B N14B -4.0(4) . . . . ?
S2B C12B N13B Ni1B 177.33(19) . . . . ?
C23C C22C C21C C20C 0.0 . . . . ?
C22C C23C C18C C1B 179.7(5) . . . . ?
C22C C23C C18C C19C 0.0 . . . . ?
C22C C21C C20C C19C 0.0 . . . . ?
C21C C20C C19C C18C 0.0 . . . . ?
C20C C19C C18C C1B -179.7(5) . . . . ?
C20C C19C C18C C23C 0.0 . . . . ?
C18C C1B C15B N14B -177.0(4) . . . . ?
C18C C1B C15B C31C 3.3(5) . . . . ?
C18C C1B N2B N3B 2.9(5) . . . . ?
C18C C1B N2B Ni1B -175.2(3) . . . . ?
C18C C23C C22C C21C 0.0 . . . . ?
C33C C32C C31C C15B 179.8(8) . . . . ?
C33C C32C C31C C36B -9.9(12) . . . . ?
C33C C34C C35C C36B -6.9(11) . . . . ?
C32C C33C C34C C35C 4.3(14) . . . . ?
C31C C15B N14B N13B 175.0(3) . . . . ?
C31C C36B C35C C34C 1.4(10) . . . . ?
C31C C36C C35D C34C 0.0 . . . . ?
C36C C31C C32D C33D 0.0 . . . . ?
C36C C35D C34C C33D 0.0 . . . . ?
C35D C34C C33D C32D 0.0 . . . . ?
C34C C33C C32C C31C 4.7(16) . . . . ?
C34C C33D C32D C31C 0.0 . . . . ?
C32D C31C C36C C35D 0.0 . . . . ?
C35C C36B C31C C15B 178.0(5) . . . . ?
C35C C36B C31C C32C 6.7(9) . . . . ?

loop_
_smtbx_masks_void_nr
_smtbx_masks_void_average_x
_smtbx_masks_void_average_y
_smtbx_masks_void_average_z
_smtbx_masks_void_volume
_smtbx_masks_void_count_electrons
_smtbx_masks_void_content
1 0.000 0.250 0.125 11.3 3.5 ?
2 0.000 0.750 0.875 11.3 3.5 ?
3 0.250 0.000 -0.870 1096.2 217.9 '4 ethanol,12 water'
4 0.250 0.500 -0.584 1096.2 217.9 '4 ethanol,12 water'
5 0.500 0.250 0.375 11.3 3.5 ?
6 0.500 0.750 0.625 11.3 3.5 ?
7 0.750 0.000 -0.084 1096.2 217.9 '4 ethanol,12 water'
8 0.750 0.500 -0.370 1096.2 217.9 '4 ethanol,12 water'
